data_2243718
loop_
_publ_author_name
'Kalle, Paulina'
'Tatarin, Sergei V.'
'Zakharov, Alexander Yu.'
'Kiseleva, Marina A.'
'Bezzubov, Stanislav I.'

_publ_section_title
;
 Synthesis and comparative structural study of
 2-(pyridin-2-yl)-1<i>H</i>-perimidine and its mono- and
 di-<i>N</i>-methylated analogues
;
_journal_issue 2
_journal_name_full 'Acta Crystallographica Section E'
_journal_page_first 96
_journal_page_last 100
_journal_paper_doi 10.1107/S205698902100013X
_journal_volume 77
_journal_year 2021
_chemical_formula_iupac 'C17 H13 N3'
_chemical_formula_moiety 'C17 H13 N3'
_chemical_formula_sum 'C17 H13 N3'
_chemical_formula_weight 259.30
_chemical_name_systematic
;
1-Methyl-2-(pyridin-2-yl)-1<i>H</i>-perimidine
;
_space_group_crystal_system monoclinic
_space_group_IT_number 14
_space_group_name_Hall '-P 2ybc'
_space_group_name_H-M_alt 'P 1 21/c 1'
_atom_sites_solution_hydrogens difmap
_audit_creation_method
;
Olex2 1.3
(compiled Nov 21 2019 18:26:39 for OlexSys, GUI svn.r6003)
;
_cell_angle_alpha 90
_cell_angle_beta 92.5470(10)
_cell_angle_gamma 90
_cell_formula_units_Z 4
_cell_length_a 7.5095(2)
_cell_length_b 12.1216(3)
_cell_length_c 13.5616(4)
_cell_measurement_reflns_used 5485
_cell_measurement_temperature 100
_cell_measurement_theta_max 30.47
_cell_measurement_theta_min 2.25
_cell_volume 1233.25(6)
_computing_cell_refinement
;
SAINT (Bruker, 2017)
;
_computing_data_collection
;
APEX3 (Bruker, 2017)
;
_computing_data_reduction
;
SAINT (Bruker, 2017)
;
_computing_molecular_graphics
;
<i>OLEX2</i> (Dolomanov <i>et al.</i>,  2009)
;
_computing_publication_material
;
publCIF (Westrip, 2010)
;
_computing_structure_refinement
;
SHELXL (Sheldrick, 2015b)
;
_computing_structure_solution
;
SHELXT (Sheldrick, 2015a)
;
_diffrn_ambient_temperature 100.0
_diffrn_detector 'Bruker PHOTON III CMOS'
_diffrn_detector_area_resol_mean 10.4
_diffrn_measured_fraction_theta_full 0.994
_diffrn_measured_fraction_theta_max 0.995
_diffrn_measurement_device '3-circle diffractometer'
_diffrn_measurement_device_type 'Bruker D8 Venture'
_diffrn_measurement_method \w-scan
_diffrn_radiation_monochromator 'focusing mirrors'
_diffrn_radiation_probe x-ray
_diffrn_radiation_type MoK\a
_diffrn_radiation_wavelength 0.71073
_diffrn_reflns_av_R_equivalents 0.0345
_diffrn_reflns_av_unetI/netI 0.0330
_diffrn_reflns_limit_h_max 10
_diffrn_reflns_limit_h_min -10
_diffrn_reflns_limit_k_max 16
_diffrn_reflns_limit_k_min -15
_diffrn_reflns_limit_l_max 18
_diffrn_reflns_limit_l_min -18
_diffrn_reflns_number 14029
_diffrn_reflns_theta_full 25.242
_diffrn_reflns_theta_max 28.998
_diffrn_reflns_theta_min 2.254
_diffrn_source 'microfocus sealed X-ray tube'
_diffrn_source_current 30.0
_diffrn_source_power 1.5
_diffrn_source_voltage 50.0
_diffrn_standards_number 0
_exptl_absorpt_coefficient_mu 0.085
_exptl_absorpt_correction_T_max 0.7461
_exptl_absorpt_correction_T_min 0.6852
_exptl_absorpt_correction_type multi-scan
_exptl_absorpt_process_details
;
(<i>SADABS</i>; Krause <i>et al.</i>, 2015)
;
_exptl_crystal_colour orange
_exptl_crystal_density_diffrn 1.397
_exptl_crystal_description block
_exptl_crystal_F_000 544
_exptl_crystal_size_max 0.34
_exptl_crystal_size_mid 0.12
_exptl_crystal_size_min 0.11
_refine_diff_density_max 0.446
_refine_diff_density_min -0.335
_refine_ls_extinction_method none
_refine_ls_goodness_of_fit_ref 1.039
_refine_ls_hydrogen_treatment refall
_refine_ls_matrix_type full
_refine_ls_number_parameters 233
_refine_ls_number_reflns 3280
_refine_ls_number_restraints 0
_refine_ls_restrained_S_all 1.039
_refine_ls_R_factor_all 0.0699
_refine_ls_R_factor_gt 0.0601
_refine_ls_shift/su_max 0.000
_refine_ls_shift/su_mean 0.000
_refine_ls_structure_factor_coef Fsqd
_refine_ls_weighting_details 'w=1/[\s^2^(Fo^2^)+(0.0706P)^2^+0.7754P] where P=(Fo^2^+2Fc^2^)/3'
_refine_ls_weighting_scheme calc
_refine_ls_wR_factor_gt 0.1404
_refine_ls_wR_factor_ref 0.1460
_reflns_number_gt 2803
_reflns_number_total 3280
_reflns_threshold_expression 'I > 2\s(I)'
_cod_data_source_file wm5594sup1.cif
_cod_data_source_block 2
_cod_database_code 2243718
_shelx_space_group_comment
;
The symmetry employed for this shelxl refinement is uniquely defined
by the following loop, which should always be used as a source of
symmetry information in preference to the above space-group names.
They are only intended as comments.
;
_shelx_estimated_absorpt_t_min 0.972
_shelx_estimated_absorpt_t_max 0.991

loop_
_space_group_symop_operation_xyz
'x, y, z'
'-x, y+1/2, -z+1/2'
'-x, -y, -z'
'x, -y-1/2, z-1/2'

loop_
_atom_site_type_symbol
_atom_site_label
_atom_site_fract_x
_atom_site_fract_y
_atom_site_fract_z
_atom_site_U_iso_or_equiv
_atom_site_adp_type
_atom_site_calc_flag
_atom_site_occupancy
_atom_site_disorder_assembly
_atom_site_disorder_group
N N2 0.76302(17) 0.66381(10) 0.66410(9) 0.0173(3) Uani d 1 . .
N N3 0.79159(17) 0.88961(10) 0.52437(10) 0.0197(3) Uani d 1 . .
N N1 0.69884(16) 0.65068(10) 0.49124(9) 0.0153(3) Uani d 1 . .
C C11 0.79946(19) 0.48774(12) 0.57893(11) 0.0160(3) Uani d 1 . .
C C1 0.71526(19) 0.70642(12) 0.57923(11) 0.0155(3) Uani d 1 . .
C C13 0.68606(19) 0.82886(12) 0.58029(11) 0.0157(3) Uani d 1 . .
C C2 0.80957(19) 0.55209(12) 0.66662(11) 0.0166(3) Uani d 1 . .
C C14 0.5640(2) 0.87417(13) 0.64331(11) 0.0177(3) Uani d 1 . .
C C6 0.85120(19) 0.37474(12) 0.58061(12) 0.0187(3) Uani d 1 . .
C C12 0.6294(2) 0.70168(13) 0.39951(11) 0.0194(3) Uani d 1 . .
C C3 0.8700(2) 0.50420(13) 0.75469(12) 0.0208(3) Uani d 1 . .
C C16 0.6670(2) 1.05215(13) 0.59611(12) 0.0206(3) Uani d 1 . .
C C15 0.5551(2) 0.98867(13) 0.65099(12) 0.0200(3) Uani d 1 . .
C C17 0.7802(2) 0.99943(13) 0.53330(13) 0.0219(3) Uani d 1 . .
C C9 0.7297(2) 0.47699(13) 0.40235(12) 0.0202(3) Uani d 1 . .
C C10 0.74095(19) 0.53778(12) 0.48835(11) 0.0156(3) Uani d 1 . .
C C5 0.9117(2) 0.32879(13) 0.67236(13) 0.0218(3) Uani d 1 . .
C C7 0.8416(2) 0.31473(12) 0.49048(13) 0.0220(3) Uani d 1 . .
C C4 0.9205(2) 0.39232(13) 0.75648(13) 0.0226(3) Uani d 1 . .
C C8 0.7817(2) 0.36497(13) 0.40491(12) 0.0228(3) Uani d 1 . .
H H12A 0.603(3) 0.7776(18) 0.4103(15) 0.029(5) Uiso d 1 . .
H H3 0.879(3) 0.5482(16) 0.8163(15) 0.027(5) Uiso d 1 . .
H H5 0.951(3) 0.2505(18) 0.6727(15) 0.030(5) Uiso d 1 . .
H H7 0.882(3) 0.2398(17) 0.4889(14) 0.025(5) Uiso d 1 . .
H H16 0.663(3) 1.1313(17) 0.5991(14) 0.026(5) Uiso d 1 . .
H H12B 0.723(3) 0.7008(16) 0.3497(14) 0.023(5) Uiso d 1 . .
H H4 0.961(3) 0.3617(18) 0.8184(16) 0.033(5) Uiso d 1 . .
H H17 0.856(3) 1.0433(17) 0.4948(15) 0.028(5) Uiso d 1 . .
H H9 0.695(3) 0.5092(17) 0.3402(15) 0.026(5) Uiso d 1 . .
H H12C 0.518(3) 0.6600(16) 0.3771(14) 0.025(5) Uiso d 1 . .
H H15 0.474(3) 1.0204(17) 0.6955(15) 0.027(5) Uiso d 1 . .
H H14 0.489(3) 0.8271(16) 0.6786(14) 0.023(5) Uiso d 1 . .
H H8 0.777(3) 0.3237(17) 0.3434(16) 0.033(5) Uiso d 1 . .

loop_
_atom_site_aniso_label
_atom_site_aniso_U_11
_atom_site_aniso_U_22
_atom_site_aniso_U_33
_atom_site_aniso_U_12
_atom_site_aniso_U_13
_atom_site_aniso_U_23
N2 0.0187(6) 0.0155(6) 0.0178(6) 0.0007(5) 0.0024(5) 0.0012(5)
N3 0.0193(6) 0.0155(6) 0.0248(7) 0.0029(5) 0.0045(5) 0.0026(5)
N1 0.0172(6) 0.0128(6) 0.0160(6) 0.0024(5) 0.0005(5) 0.0006(4)
C11 0.0123(6) 0.0151(7) 0.0208(7) -0.0008(5) 0.0030(5) 0.0023(5)
C1 0.0130(6) 0.0144(6) 0.0192(7) 0.0011(5) 0.0023(5) -0.0003(5)
C13 0.0146(6) 0.0148(6) 0.0174(7) 0.0021(5) -0.0011(5) -0.0006(5)
C2 0.0142(6) 0.0158(7) 0.0200(7) 0.0003(5) 0.0030(5) 0.0025(5)
C14 0.0162(7) 0.0194(7) 0.0175(7) 0.0007(6) 0.0009(5) -0.0003(6)
C6 0.0143(6) 0.0147(7) 0.0274(8) -0.0006(5) 0.0045(6) 0.0027(6)
C12 0.0207(7) 0.0182(7) 0.0189(7) 0.0038(6) -0.0024(6) 0.0013(6)
C3 0.0200(7) 0.0217(8) 0.0206(7) -0.0001(6) 0.0017(6) 0.0040(6)
C16 0.0174(7) 0.0143(7) 0.0299(8) 0.0027(6) -0.0020(6) -0.0023(6)
C15 0.0184(7) 0.0216(7) 0.0199(7) 0.0046(6) -0.0006(6) -0.0045(6)
C17 0.0188(7) 0.0167(7) 0.0304(8) 0.0010(6) 0.0030(6) 0.0035(6)
C9 0.0205(7) 0.0184(7) 0.0219(7) -0.0017(6) 0.0026(6) -0.0019(6)
C10 0.0135(6) 0.0131(6) 0.0205(7) -0.0004(5) 0.0033(5) -0.0004(5)
C5 0.0181(7) 0.0144(7) 0.0329(8) 0.0011(6) 0.0035(6) 0.0076(6)
C7 0.0217(7) 0.0118(7) 0.0330(8) -0.0003(6) 0.0076(6) -0.0015(6)
C4 0.0191(7) 0.0223(8) 0.0262(8) -0.0001(6) 0.0010(6) 0.0097(6)
C8 0.0234(8) 0.0190(7) 0.0265(8) -0.0037(6) 0.0066(6) -0.0070(6)

loop_
_atom_type_symbol
_atom_type_description
_atom_type_scat_dispersion_real
_atom_type_scat_dispersion_imag
_atom_type_scat_source
C C 0.0033 0.0016 'International Tables Vol C Tables 4.2.6.8 and 6.1.1.4'
H H 0.0000 0.0000 'International Tables Vol C Tables 4.2.6.8 and 6.1.1.4'
N N 0.0061 0.0033 'International Tables Vol C Tables 4.2.6.8 and 6.1.1.4'

loop_
_geom_angle_atom_site_label_1
_geom_angle_atom_site_label_2
_geom_angle_atom_site_label_3
_geom_angle_site_symmetry_1
_geom_angle_site_symmetry_3
_geom_angle
_geom_angle_publ_flag
C1 N2 C2 . . 117.78(13) ?
C17 N3 C13 . . 116.91(13) ?
C1 N1 C12 . . 123.08(12) ?
C1 N1 C10 . . 119.48(12) ?
C10 N1 C12 . . 117.35(12) ?
C2 C11 C6 . . 120.68(13) ?
C2 C11 C10 . . 119.45(13) ?
C10 C11 C6 . . 119.86(14) ?
N2 C1 N1 . . 125.88(13) ?
N2 C1 C13 . . 114.84(13) ?
N1 C1 C13 . . 119.20(12) ?
N3 C13 C1 . . 116.58(13) ?
N3 C13 C14 . . 123.48(14) ?
C14 C13 C1 . . 119.74(13) ?
N2 C2 C11 . . 120.45(13) ?
C3 C2 N2 . . 119.91(14) ?
C3 C2 C11 . . 119.62(14) ?
C13 C14 C15 . . 118.27(14) ?
C13 C14 H14 . . 119.6(12) ?
C15 C14 H14 . . 122.2(12) ?
C5 C6 C11 . . 117.91(14) ?
C5 C6 C7 . . 123.71(14) ?
C7 C6 C11 . . 118.37(14) ?
N1 C12 H12A . . 110.2(12) ?
N1 C12 H12B . . 109.7(11) ?
N1 C12 H12C . . 107.6(11) ?
H12A C12 H12B . . 105.7(17) ?
H12A C12 H12C . . 110.7(17) ?
H12B C12 H12C . . 113.0(15) ?
C2 C3 C4 . . 119.73(15) ?
C2 C3 H3 . . 120.6(12) ?
C4 C3 H3 . . 119.6(12) ?
C15 C16 C17 . . 118.60(14) ?
C15 C16 H16 . . 120.9(12) ?
C17 C16 H16 . . 120.4(12) ?
C14 C15 H15 . . 118.8(12) ?
C16 C15 C14 . . 118.81(14) ?
C16 C15 H15 . . 122.3(12) ?
N3 C17 C16 . . 123.87(15) ?
N3 C17 H17 . . 117.6(12) ?
C16 C17 H17 . . 118.5(12) ?
C10 C9 C8 . . 119.10(15) ?
C10 C9 H9 . . 122.2(12) ?
C8 C9 H9 . . 118.6(12) ?
N1 C10 C11 . . 116.90(13) ?
C9 C10 N1 . . 122.59(13) ?
C9 C10 C11 . . 120.51(14) ?
C6 C5 H5 . . 117.5(12) ?
C4 C5 C6 . . 120.59(14) ?
C4 C5 H5 . . 121.9(12) ?
C6 C7 H7 . . 120.0(12) ?
C8 C7 C6 . . 120.24(14) ?
C8 C7 H7 . . 119.7(12) ?
C3 C4 H4 . . 117.7(13) ?
C5 C4 C3 . . 121.47(15) ?
C5 C4 H4 . . 120.9(13) ?
C9 C8 H8 . . 118.3(12) ?
C7 C8 C9 . . 121.90(14) ?
C7 C8 H8 . . 119.8(12) ?

loop_
_geom_bond_atom_site_label_1
_geom_bond_atom_site_label_2
_geom_bond_site_symmetry_2
_geom_bond_distance
_geom_bond_publ_flag
N2 C1 . 1.2974(19) ?
N2 C2 . 1.3986(18) ?
N3 C13 . 1.341(2) ?
N3 C17 . 1.340(2) ?
N1 C1 . 1.3720(18) ?
N1 C12 . 1.4644(18) ?
N1 C10 . 1.4055(18) ?
C11 C2 . 1.421(2) ?
C11 C6 . 1.424(2) ?
C11 C10 . 1.422(2) ?
C1 C13 . 1.5005(19) ?
C13 C14 . 1.393(2) ?
C2 C3 . 1.386(2) ?
C14 C15 . 1.394(2) ?
C14 H14 . 0.94(2) ?
C6 C5 . 1.419(2) ?
C6 C7 . 1.421(2) ?
C12 H12A . 0.95(2) ?
C12 H12B . 0.996(19) ?
C12 H12C . 1.01(2) ?
C3 C4 . 1.408(2) ?
C3 H3 . 0.99(2) ?
C16 C15 . 1.381(2) ?
C16 C17 . 1.386(2) ?
C16 H16 . 0.96(2) ?
C15 H15 . 0.96(2) ?
C17 H17 . 0.95(2) ?
C9 C10 . 1.379(2) ?
C9 C8 . 1.413(2) ?
C9 H9 . 0.95(2) ?
C5 C4 . 1.376(2) ?
C5 H5 . 0.99(2) ?
C7 C8 . 1.369(2) ?
C7 H7 . 0.96(2) ?
C4 H4 . 0.96(2) ?
C8 H8 . 0.97(2) ?

loop_
_geom_torsion_atom_site_label_1
_geom_torsion_atom_site_label_2
_geom_torsion_atom_site_label_3
_geom_torsion_atom_site_label_4
_geom_torsion_site_symmetry_1
_geom_torsion_site_symmetry_2
_geom_torsion_site_symmetry_3
_geom_torsion_site_symmetry_4
_geom_torsion
_geom_torsion_publ_flag
N2 C1 C13 N3 . . . . 118.34(15) ?
N2 C1 C13 C14 . . . . -56.73(19) ?
N2 C2 C3 C4 . . . . -178.61(13) ?
N3 C13 C14 C15 . . . . -2.1(2) ?
N1 C1 C13 N3 . . . . -58.57(18) ?
N1 C1 C13 C14 . . . . 126.37(15) ?
C11 C2 C3 C4 . . . . -0.1(2) ?
C11 C6 C5 C4 . . . . -0.3(2) ?
C11 C6 C7 C8 . . . . -0.8(2) ?
C1 N2 C2 C11 . . . . -1.7(2) ?
C1 N2 C2 C3 . . . . 176.77(14) ?
C1 N1 C10 C11 . . . . -0.12(19) ?
C1 N1 C10 C9 . . . . -179.15(14) ?
C1 C13 C14 C15 . . . . 172.63(13) ?
C13 N3 C17 C16 . . . . 0.0(2) ?
C13 C14 C15 C16 . . . . 0.0(2) ?
C2 N2 C1 N1 . . . . 2.9(2) ?
C2 N2 C1 C13 . . . . -173.79(12) ?
C2 C11 C6 C5 . . . . 0.4(2) ?
C2 C11 C6 C7 . . . . -178.86(13) ?
C2 C11 C10 N1 . . . . 1.1(2) ?
C2 C11 C10 C9 . . . . -179.87(13) ?
C2 C3 C4 C5 . . . . 0.2(2) ?
C6 C11 C2 N2 . . . . 178.32(13) ?
C6 C11 C2 C3 . . . . -0.2(2) ?
C6 C11 C10 N1 . . . . -177.46(12) ?
C6 C11 C10 C9 . . . . 1.6(2) ?
C6 C5 C4 C3 . . . . 0.1(2) ?
C6 C7 C8 C9 . . . . 0.7(2) ?
C12 N1 C1 N2 . . . . 174.50(14) ?
C12 N1 C1 C13 . . . . -9.0(2) ?
C12 N1 C10 C11 . . . . -176.81(13) ?
C12 N1 C10 C9 . . . . 4.2(2) ?
C15 C16 C17 N3 . . . . -2.0(2) ?
C17 N3 C13 C1 . . . . -172.77(13) ?
C17 N3 C13 C14 . . . . 2.1(2) ?
C17 C16 C15 C14 . . . . 1.9(2) ?
C10 N1 C1 N2 . . . . -2.0(2) ?
C10 N1 C1 C13 . . . . 174.54(12) ?
C10 C11 C2 N2 . . . . -0.2(2) ?
C10 C11 C2 C3 . . . . -178.68(13) ?
C10 C11 C6 C5 . . . . 178.90(13) ?
C10 C11 C6 C7 . . . . -0.3(2) ?
C10 C9 C8 C7 . . . . 0.6(2) ?
C5 C6 C7 C8 . . . . -179.97(15) ?
C7 C6 C5 C4 . . . . 178.87(15) ?
C8 C9 C10 N1 . . . . 177.31(13) ?
C8 C9 C10 C11 . . . . -1.7(2) ?

_cod_database_fobs_code 2243718
